data_1554889
loop_
_publ_author_name
'Xiao, Jun-An'
'Li, Yu-Chun'
'Cheng, Xiu-Liang'
'Chen, Wen-Qiang'
'Cui, Jian-Guo'
'Huang, Yan-Min'
'Huang, Jun'
'Xiao, Qi'
'Su, Wei'
'Yang, Hua'

_publ_section_title
;
 Selenocyanobenziodoxolone: a practical electrophilic selenocyanation
 reagent and its application for solid-state synthesis of \a-carbonyl
 selenocyanates
;
_journal_issue 12
_journal_name_full 'Organic Chemistry Frontiers'
_journal_page_first 1967
_journal_paper_doi 10.1039/C9QO00358D
_journal_volume 6
_journal_year 2019
_chemical_absolute_configuration ad
_chemical_formula_sum 'C3.43 H4.71 N0.14 O0.43 Se0.14'
_chemical_formula_weight 66.07
_space_group_IT_number 4
_space_group_name_Hall 'P 2yb'
_space_group_name_H-M_alt 'P 1 21 1'
_symmetry_cell_setting monoclinic
_symmetry_space_group_name_H-M 'P 1 21 1'
_atom_sites_solution_hydrogens geom
_atom_sites_solution_primary direct
_atom_sites_solution_secondary difmap
_audit_creation_method SHELXL-97
_audit_update_record
;
2019-02-23 deposited with the CCDC.	2019-04-15 downloaded from the CCDC.
;
_cell_angle_alpha 90.00
_cell_angle_beta 100.787(2)
_cell_angle_gamma 90.00
_cell_formula_units_Z 14
_cell_length_a 10.1323(6)
_cell_length_b 7.4394(5)
_cell_length_c 15.4852(10)
_cell_measurement_reflns_used 5088
_cell_measurement_temperature 293(2)
_cell_measurement_theta_max 27.55
_cell_measurement_theta_min 3.55
_cell_volume 1146.62(13)
_computing_structure_refinement 'SHELXL-97 (Sheldrick, 1997)'
_computing_structure_solution 'SHELXS-97 (Sheldrick, 1990)'
_diffrn_ambient_temperature 293(2)
_diffrn_measured_fraction_theta_full 0.996
_diffrn_measured_fraction_theta_max 0.996
_diffrn_measurement_device_type 'CCD area detector'
_diffrn_measurement_method 'phi and omega scans'
_diffrn_radiation_monochromator graphite
_diffrn_radiation_source 'fine-focus sealed tube'
_diffrn_radiation_type MoK\a
_diffrn_radiation_wavelength 0.71073
_diffrn_reflns_av_R_equivalents 0.0325
_diffrn_reflns_av_sigmaI/netI 0.0476
_diffrn_reflns_limit_h_max 13
_diffrn_reflns_limit_h_min -13
_diffrn_reflns_limit_k_max 9
_diffrn_reflns_limit_k_min -9
_diffrn_reflns_limit_l_max 20
_diffrn_reflns_limit_l_min -20
_diffrn_reflns_number 18097
_diffrn_reflns_theta_full 27.55
_diffrn_reflns_theta_max 27.55
_diffrn_reflns_theta_min 3.05
_exptl_absorpt_coefficient_mu 1.661
_exptl_crystal_colour COLORLESS
_exptl_crystal_density_diffrn 1.340
_exptl_crystal_density_method 'not measured'
_exptl_crystal_description BAR
_exptl_crystal_F_000 484
_exptl_crystal_size_max 0.3
_exptl_crystal_size_mid 0.2
_exptl_crystal_size_min 0.2
_refine_diff_density_max 0.512
_refine_diff_density_min -0.567
_refine_diff_density_rms 0.049
_refine_ls_abs_structure_details 'Flack H D (1983), Acta Cryst. A39, 876-881'
_refine_ls_abs_structure_Flack 0.014(8)
_refine_ls_extinction_method none
_refine_ls_goodness_of_fit_ref 1.023
_refine_ls_hydrogen_treatment mixed
_refine_ls_matrix_type full
_refine_ls_number_parameters 262
_refine_ls_number_reflns 5088
_refine_ls_number_restraints 1
_refine_ls_restrained_S_all 1.023
_refine_ls_R_factor_all 0.0547
_refine_ls_R_factor_gt 0.0362
_refine_ls_shift/su_max 0.001
_refine_ls_shift/su_mean 0.000
_refine_ls_structure_factor_coef Fsqd
_refine_ls_weighting_details 'calc w=1/[\s^2^(Fo^2^)+(0.0367P)^2^+0.1772P] where P=(Fo^2^+2Fc^2^)/3'
_refine_ls_weighting_scheme calc
_refine_ls_wR_factor_gt 0.0786
_refine_ls_wR_factor_ref 0.0849
_reflns_number_gt 4061
_reflns_number_total 5088
_reflns_threshold_expression >2sigma(I)
_cod_data_source_file c9qo00358d4.cif
_cod_data_source_block ja_CCDC1
_cod_depositor_comments
;
The following automatic conversions were performed:

data item '_symmetry_cell_setting' value 'Monoclinic' was changed to
'monoclinic' in accordance with the
/home/saulius/struct/COD-crude-data/automatic-downloads/DataCite-retrospective/RSC/depositions/lib/dictionaries/cif_core.dic
dictionary named 'cif_core.dic' version 2.4.2 last updated on
2011-04-26.

Automatic conversion script
Id: cif_fix_values 6909 2019-04-08 15:41:33Z antanas 
;
_cod_original_sg_symbol_H-M P2(1)
_cod_database_code 1554889

loop_
_symmetry_equiv_pos_as_xyz
'x, y, z'
'-x, y+1/2, -z'

loop_
_atom_site_label
_atom_site_type_symbol
_atom_site_fract_x
_atom_site_fract_y
_atom_site_fract_z
_atom_site_U_iso_or_equiv
_atom_site_adp_type
_atom_site_occupancy
_atom_site_symmetry_multiplicity
_atom_site_calc_flag
_atom_site_refinement_flags
Se1 Se 0.87132(3) 0.19343(5) 0.595022(18) 0.05885(11) Uani 1 1 d .
C21 C 0.73591(19) -0.3046(4) 0.90789(13) 0.0309(4) Uani 1 1 d .
H21A H 0.6393 -0.3249 0.8890 0.037 Uiso 1 1 calc R
C20 C 0.7642(2) -0.3234(4) 1.00751(13) 0.0283(5) Uani 1 1 d .
H20A H 0.8605 -0.3047 1.0290 0.034 Uiso 1 1 calc R
O1 O 0.7515(3) 0.1547(3) 0.73481(15) 0.0727(7) Uani 1 1 d .
C19 C 0.7214(3) -0.1831(4) 1.15078(17) 0.0322(6) Uani 1 1 d .
C28 C 0.6110(2) -0.2991(5) 1.30837(14) 0.0431(5) Uani 1 1 d .
H28A H 0.5251 -0.3499 1.2789 0.052 Uiso 1 1 calc R
C18 C 0.6714(3) 0.0153(4) 0.90982(17) 0.0403(6) Uani 1 1 d .
H18A H 0.5785 -0.0154 0.8866 0.048 Uiso 1 1 calc R
H18B H 0.6874 0.1360 0.8904 0.048 Uiso 1 1 calc R
C17 C 0.6959(3) 0.0103(3) 1.01028(18) 0.0409(6) Uani 1 1 d .
H17A H 0.6312 0.0884 1.0304 0.049 Uiso 1 1 calc R
H17B H 0.7848 0.0581 1.0328 0.049 Uiso 1 1 calc R
C16 C 0.8379(4) -0.0417(4) 0.6425(2) 0.0569(8) Uani 1 1 d .
H16A H 0.7786 -0.1127 0.5991 0.068 Uiso 1 1 calc R
H16B H 0.9214 -0.1069 0.6608 0.068 Uiso 1 1 calc R
C15 C 0.7639(2) -0.1167(3) 0.87459(16) 0.0321(5) Uani 1 1 d .
C14 C 0.8584(3) -0.0958(4) 1.18590(18) 0.0478(7) Uani 1 1 d .
H14A H 0.8768 -0.1010 1.2490 0.072 Uiso 1 1 calc R
H14B H 0.8568 0.0274 1.1673 0.072 Uiso 1 1 calc R
H14C H 0.9272 -0.1593 1.1634 0.072 Uiso 1 1 calc R
C13 C 0.7243(2) -0.3764(3) 1.18352(17) 0.0335(6) Uani 1 1 d .
C12 C 0.7349(3) -0.1517(4) 0.77447(16) 0.0396(6) Uani 1 1 d .
H12A H 0.6372 -0.1651 0.7575 0.047 Uiso 1 1 calc R
C11 C 0.9111(3) -0.0598(4) 0.90263(19) 0.0489(7) Uani 1 1 d .
H11A H 0.9678 -0.1445 0.8803 0.073 Uiso 1 1 calc R
H11B H 0.9341 -0.0567 0.9656 0.073 Uiso 1 1 calc R
H11C H 0.9234 0.0575 0.8795 0.073 Uiso 1 1 calc R
C10 C 0.8050(4) -0.4323(4) 0.85417(19) 0.0511(8) Uani 1 1 d .
H10A H 0.7600 -0.5479 0.8477 0.061 Uiso 1 1 calc R
H10B H 0.8982 -0.4503 0.8818 0.061 Uiso 1 1 calc R
C9 C 0.9503(5) 0.1115(5) 0.5054(3) 0.0863(13) Uani 1 1 d .
O3 O 0.62084(17) -0.3105(5) 1.40314(9) 0.0506(4) Uani 1 1 d .
C8 C 0.6854(2) -0.1790(3) 1.04911(16) 0.0301(5) Uani 1 1 d .
H8A H 0.5905 -0.2131 1.0336 0.036 Uiso 1 1 calc R
C27 C 0.5692(3) -0.4582(4) 1.43363(19) 0.0497(7) Uani 1 1 d .
C7 C 0.7252(3) -0.5165(4) 1.13208(18) 0.0388(6) Uani 1 1 d .
H7A H 0.7248 -0.6297 1.1575 0.047 Uiso 1 1 calc R
O4 O 0.5152(3) -0.5745(4) 1.38711(15) 0.0821(8) Uani 1 1 d .
C5 C 0.7732(3) -0.0015(4) 0.71956(17) 0.0441(6) Uani 1 1 d .
N1 N 0.9996(7) 0.0774(6) 0.4475(4) 0.152(2) Uani 1 1 d .
C3 C 0.7949(4) -0.3394(4) 0.76483(17) 0.0573(8) Uani 1 1 d .
H3A H 0.7373 -0.4076 0.7193 0.069 Uiso 1 1 calc R
H3B H 0.8831 -0.3289 0.7494 0.069 Uiso 1 1 calc R
C1 C 0.7268(3) -0.5081(4) 1.03566(17) 0.0371(6) Uani 1 1 d .
H1A H 0.6387 -0.5401 1.0030 0.044 Uiso 1 1 calc R
H1B H 0.7908 -0.5953 1.0216 0.044 Uiso 1 1 calc R
C24 C 0.6165(3) -0.1016(4) 1.28588(19) 0.0506(7) Uani 1 1 d .
H24A H 0.6989 -0.0491 1.3178 0.061 Uiso 1 1 calc R
H24B H 0.5413 -0.0391 1.3029 0.061 Uiso 1 1 calc R
C29 C 0.5899(4) -0.4567(5) 1.5308(2) 0.0670(10) Uani 1 1 d .
H29A H 0.5523 -0.5638 1.5509 0.101 Uiso 1 1 calc R
H29B H 0.5465 -0.3532 1.5499 0.101 Uiso 1 1 calc R
H29C H 0.6844 -0.4519 1.5547 0.101 Uiso 1 1 calc R
C23 C 0.6106(3) -0.0808(4) 1.18738(18) 0.0433(6) Uani 1 1 d .
H23A H 0.6171 0.0460 1.1742 0.052 Uiso 1 1 calc R
H23B H 0.5236 -0.1226 1.1568 0.052 Uiso 1 1 calc R
C22 C 0.7251(3) -0.4005(4) 1.28050(18) 0.0436(6) Uani 1 1 d .
H22A H 0.7173 -0.5274 1.2932 0.052 Uiso 1 1 calc R
H22B H 0.8099 -0.3577 1.3140 0.052 Uiso 1 1 calc R

loop_
_atom_site_aniso_label
_atom_site_aniso_U_11
_atom_site_aniso_U_22
_atom_site_aniso_U_33
_atom_site_aniso_U_23
_atom_site_aniso_U_13
_atom_site_aniso_U_12
Se1 0.0767(2) 0.04966(17) 0.05735(17) 0.01086(18) 0.03105(14) 0.00582(19)
C21 0.0303(10) 0.0252(10) 0.0368(11) 0.0002(14) 0.0050(8) -0.0011(13)
C20 0.0273(10) 0.0229(11) 0.0350(10) 0.0005(11) 0.0061(8) 0.0044(11)
O1 0.128(2) 0.0401(17) 0.0624(13) 0.0064(10) 0.0487(13) 0.0128(12)
C19 0.0368(14) 0.0253(13) 0.0366(15) -0.0002(11) 0.0127(11) -0.0034(11)
C28 0.0530(13) 0.0469(14) 0.0316(11) 0.0010(17) 0.0140(10) -0.0063(18)
C18 0.0517(15) 0.0300(14) 0.0410(15) 0.0096(11) 0.0136(12) 0.0085(11)
C17 0.0605(17) 0.0223(13) 0.0450(15) 0.0046(11) 0.0229(13) 0.0054(11)
C16 0.080(2) 0.0417(17) 0.0579(18) 0.0079(14) 0.0352(16) 0.0053(15)
C15 0.0332(13) 0.0307(13) 0.0327(13) 0.0014(10) 0.0070(10) -0.0016(10)
C14 0.0500(16) 0.0522(17) 0.0407(15) 0.0011(13) 0.0076(13) -0.0156(14)
C13 0.0307(13) 0.0314(13) 0.0396(15) 0.0058(10) 0.0097(11) 0.0026(10)
C12 0.0453(15) 0.0398(15) 0.0336(14) 0.0013(11) 0.0073(11) -0.0004(12)
C11 0.0407(15) 0.0605(19) 0.0466(16) 0.0009(14) 0.0109(12) -0.0137(14)
C10 0.080(2) 0.0364(15) 0.0400(16) 0.0001(13) 0.0190(15) 0.0144(15)
C9 0.121(3) 0.065(2) 0.092(3) 0.007(2) 0.070(3) 0.001(2)
O3 0.0702(11) 0.0496(10) 0.0356(8) 0.0003(11) 0.0187(8) -0.0121(12)
C8 0.0254(12) 0.0278(12) 0.0387(13) 0.0030(10) 0.0103(10) 0.0016(10)
C27 0.0592(18) 0.0484(18) 0.0435(16) 0.0072(14) 0.0151(14) -0.0043(14)
C7 0.0471(15) 0.0248(13) 0.0461(15) 0.0104(12) 0.0126(12) 0.0035(12)
O4 0.115(2) 0.0771(18) 0.0497(13) 0.0120(13) 0.0042(13) -0.0484(16)
C5 0.0528(16) 0.0442(17) 0.0356(14) 0.0047(12) 0.0095(12) 0.0001(13)
N1 0.253(6) 0.086(3) 0.164(4) -0.005(3) 0.160(5) -0.007(4)
C3 0.095(2) 0.043(2) 0.0375(14) -0.0037(13) 0.0198(14) 0.0083(16)
C1 0.0429(15) 0.0292(14) 0.0400(14) 0.0034(11) 0.0102(12) 0.0050(12)
C24 0.0704(19) 0.0404(15) 0.0481(16) 0.0020(13) 0.0295(14) 0.0048(14)
C29 0.110(3) 0.054(2) 0.0438(17) 0.0064(15) 0.0323(18) 0.0067(19)
C23 0.0541(16) 0.0349(14) 0.0465(15) 0.0024(12) 0.0236(13) 0.0052(12)
C22 0.0528(16) 0.0387(15) 0.0404(15) 0.0089(12) 0.0115(12) 0.0009(12)

loop_
_atom_type_symbol
_atom_type_description
_atom_type_scat_dispersion_real
_atom_type_scat_dispersion_imag
_atom_type_scat_source
C C 0.0033 0.0016 'International Tables Vol C Tables 4.2.6.8 and 6.1.1.4'
H H 0.0000 0.0000 'International Tables Vol C Tables 4.2.6.8 and 6.1.1.4'
N N 0.0061 0.0033 'International Tables Vol C Tables 4.2.6.8 and 6.1.1.4'
O O 0.0106 0.0060 'International Tables Vol C Tables 4.2.6.8 and 6.1.1.4'
Se Se -0.0929 2.2259 'International Tables Vol C Tables 4.2.6.8 and 6.1.1.4'

loop_
_geom_angle_atom_site_label_1
_geom_angle_atom_site_label_2
_geom_angle_atom_site_label_3
_geom_angle
C9 Se1 C16 96.80(15)
C10 C21 C20 118.7(2)
C10 C21 C15 104.6(2)
C20 C21 C15 114.4(2)
C10 C21 H21A 106.1
C20 C21 H21A 106.1
C15 C21 H21A 106.1
C1 C20 C21 111.5(2)
C1 C20 C8 109.5(2)
C21 C20 C8 110.1(2)
C1 C20 H20A 108.6
C21 C20 H20A 108.6
C8 C20 H20A 108.6
C13 C19 C14 108.7(2)
C13 C19 C8 110.1(2)
C14 C19 C8 112.1(2)
C13 C19 C23 108.2(2)
C14 C19 C23 109.4(2)
C8 C19 C23 108.3(2)
O3 C28 C22 110.4(2)
O3 C28 C24 106.9(3)
C22 C28 C24 110.9(2)
O3 C28 H28A 109.6
C22 C28 H28A 109.6
C24 C28 H28A 109.6
C15 C18 C17 110.7(2)
C15 C18 H18A 109.5
C17 C18 H18A 109.5
C15 C18 H18B 109.5
C17 C18 H18B 109.5
H18A C18 H18B 108.1
C18 C17 C8 114.1(2)
C18 C17 H17A 108.7
C8 C17 H17A 108.7
C18 C17 H17B 108.7
C8 C17 H17B 108.7
H17A C17 H17B 107.6
C5 C16 Se1 104.7(2)
C5 C16 H16A 110.8
Se1 C16 H16A 110.8
C5 C16 H16B 110.8
Se1 C16 H16B 110.8
H16A C16 H16B 108.9
C18 C15 C11 110.5(2)
C18 C15 C21 107.5(2)
C11 C15 C21 112.8(2)
C18 C15 C12 116.9(2)
C11 C15 C12 108.9(2)
C21 C15 C12 99.84(19)
C19 C14 H14A 109.5
C19 C14 H14B 109.5
H14A C14 H14B 109.5
C19 C14 H14C 109.5
H14A C14 H14C 109.5
H14B C14 H14C 109.5
C7 C13 C22 120.6(2)
C7 C13 C19 123.3(2)
C22 C13 C19 116.1(2)
C5 C12 C3 118.1(2)
C5 C12 C15 115.0(2)
C3 C12 C15 104.2(2)
C5 C12 H12A 106.2
C3 C12 H12A 106.2
C15 C12 H12A 106.2
C15 C11 H11A 109.5
C15 C11 H11B 109.5
H11A C11 H11B 109.5
C15 C11 H11C 109.5
H11A C11 H11C 109.5
H11B C11 H11C 109.5
C21 C10 C3 104.6(2)
C21 C10 H10A 110.8
C3 C10 H10A 110.8
C21 C10 H10B 110.8
C3 C10 H10B 110.8
H10A C10 H10B 108.9
N1 C9 Se1 173.5(4)
C27 O3 C28 116.5(3)
C17 C8 C20 113.1(2)
C17 C8 C19 113.2(2)
C20 C8 C19 111.6(2)
C17 C8 H8A 106.1
C20 C8 H8A 106.1
C19 C8 H8A 106.1
O4 C27 O3 123.2(3)
O4 C27 C29 125.6(3)
O3 C27 C29 111.2(3)
C13 C7 C1 125.1(3)
C13 C7 H7A 117.5
C1 C7 H7A 117.5
O1 C5 C16 118.0(3)
O1 C5 C12 121.9(3)
C16 C5 C12 120.2(3)
C10 C3 C12 106.4(2)
C10 C3 H3A 110.5
C12 C3 H3A 110.5
C10 C3 H3B 110.5
C12 C3 H3B 110.5
H3A C3 H3B 108.6
C7 C1 C20 112.1(2)
C7 C1 H1A 109.2
C20 C1 H1A 109.2
C7 C1 H1B 109.2
C20 C1 H1B 109.2
H1A C1 H1B 107.9
C28 C24 C23 109.4(2)
C28 C24 H24A 109.8
C23 C24 H24A 109.8
C28 C24 H24B 109.8
C23 C24 H24B 109.8
H24A C24 H24B 108.2
C27 C29 H29A 109.5
C27 C29 H29B 109.5
H29A C29 H29B 109.5
C27 C29 H29C 109.5
H29A C29 H29C 109.5
H29B C29 H29C 109.5
C24 C23 C19 114.9(2)
C24 C23 H23A 108.5
C19 C23 H23A 108.5
C24 C23 H23B 108.5
C19 C23 H23B 108.5
H23A C23 H23B 107.5
C28 C22 C13 111.2(2)
C28 C22 H22A 109.4
C13 C22 H22A 109.4
C28 C22 H22B 109.4
C13 C22 H22B 109.4
H22A C22 H22B 108.0

loop_
_geom_bond_atom_site_label_1
_geom_bond_atom_site_label_2
_geom_bond_distance
Se1 C9 1.831(4)
Se1 C16 1.951(3)
C21 C10 1.517(4)
C21 C20 1.522(3)
C21 C15 1.535(4)
C21 H21A 0.9800
C20 C1 1.511(4)
C20 C8 1.549(3)
C20 H20A 0.9800
O1 C5 1.214(4)
C19 C13 1.523(4)
C19 C14 1.537(4)
C19 C8 1.548(4)
C19 C23 1.549(4)
C28 O3 1.455(2)
C28 C22 1.510(4)
C28 C24 1.514(5)
C28 H28A 0.9800
C18 C15 1.528(4)
C18 C17 1.529(4)
C18 H18A 0.9700
C18 H18B 0.9700
C17 C8 1.543(3)
C17 H17A 0.9700
C17 H17B 0.9700
C16 C5 1.495(4)
C16 H16A 0.9700
C16 H16B 0.9700
C15 C11 1.532(4)
C15 C12 1.545(3)
C14 H14A 0.9600
C14 H14B 0.9600
C14 H14C 0.9600
C13 C7 1.313(4)
C13 C22 1.511(4)
C12 C5 1.499(4)
C12 C3 1.541(4)
C12 H12A 0.9800
C11 H11A 0.9600
C11 H11B 0.9600
C11 H11C 0.9600
C10 C3 1.533(4)
C10 H10A 0.9700
C10 H10B 0.9700
C9 N1 1.135(5)
O3 C27 1.341(5)
C8 H8A 0.9800
C27 O4 1.191(4)
C27 C29 1.480(4)
C7 C1 1.498(4)
C7 H7A 0.9300
C3 H3A 0.9700
C3 H3B 0.9700
C1 H1A 0.9700
C1 H1B 0.9700
C24 C23 1.523(4)
C24 H24A 0.9700
C24 H24B 0.9700
C29 H29A 0.9600
C29 H29B 0.9600
C29 H29C 0.9600
C23 H23A 0.9700
C23 H23B 0.9700
C22 H22A 0.9700
C22 H22B 0.9700

loop_
_geom_torsion_atom_site_label_1
_geom_torsion_atom_site_label_2
_geom_torsion_atom_site_label_3
_geom_torsion_atom_site_label_4
_geom_torsion
C10 C21 C20 C1 -59.0(3)
C15 C21 C20 C1 176.67(19)
C10 C21 C20 C8 179.2(2)
C15 C21 C20 C8 54.9(2)
C15 C18 C17 C8 -54.1(3)
C9 Se1 C16 C5 179.3(2)
C17 C18 C15 C11 -65.0(3)
C17 C18 C15 C21 58.6(3)
C17 C18 C15 C12 169.7(2)
C10 C21 C15 C18 167.1(2)
C20 C21 C15 C18 -61.4(2)
C10 C21 C15 C11 -70.8(3)
C20 C21 C15 C11 60.7(3)
C10 C21 C15 C12 44.7(2)
C20 C21 C15 C12 176.13(18)
C14 C19 C13 C7 -109.6(3)
C8 C19 C13 C7 13.6(4)
C23 C19 C13 C7 131.7(3)
C14 C19 C13 C22 70.8(3)
C8 C19 C13 C22 -166.0(2)
C23 C19 C13 C22 -47.9(3)
C18 C15 C12 C5 73.8(3)
C11 C15 C12 C5 -52.4(3)
C21 C15 C12 C5 -170.7(2)
C18 C15 C12 C3 -155.4(2)
C11 C15 C12 C3 78.5(3)
C21 C15 C12 C3 -39.9(3)
C20 C21 C10 C3 -161.1(2)
C15 C21 C10 C3 -32.1(3)
C16 Se1 C9 N1 176(5)
C22 C28 O3 C27 -83.6(3)
C24 C28 O3 C27 155.8(3)
C18 C17 C8 C20 47.4(3)
C18 C17 C8 C19 175.6(2)
C1 C20 C8 C17 -168.9(2)
C21 C20 C8 C17 -46.0(3)
C1 C20 C8 C19 62.1(3)
C21 C20 C8 C19 -175.0(2)
C13 C19 C8 C17 -173.6(2)
C14 C19 C8 C17 -52.4(3)
C23 C19 C8 C17 68.4(3)
C13 C19 C8 C20 -44.6(3)
C14 C19 C8 C20 76.5(3)
C23 C19 C8 C20 -162.7(2)
C28 O3 C27 O4 -1.5(5)
C28 O3 C27 C29 177.9(3)
C22 C13 C7 C1 -178.9(2)
C19 C13 C7 C1 1.5(4)
Se1 C16 C5 O1 2.3(4)
Se1 C16 C5 C12 -178.8(2)
C3 C12 C5 O1 -165.8(3)
C15 C12 C5 O1 -42.0(4)
C3 C12 C5 C16 15.3(4)
C15 C12 C5 C16 139.1(3)
C21 C10 C3 C12 6.4(3)
C5 C12 C3 C10 150.3(3)
C15 C12 C3 C10 21.3(3)
C13 C7 C1 C20 15.2(4)
C21 C20 C1 C7 -167.4(2)
C8 C20 C1 C7 -45.3(3)
O3 C28 C24 C23 178.4(2)
C22 C28 C24 C23 58.1(3)
C28 C24 C23 C19 -56.4(3)
C13 C19 C23 C24 49.9(3)
C14 C19 C23 C24 -68.4(3)
C8 C19 C23 C24 169.1(2)
O3 C28 C22 C13 -174.8(3)
C24 C28 C22 C13 -56.6(3)
C7 C13 C22 C28 -126.6(3)
C19 C13 C22 C28 53.0(3)
